data_4349535
loop_
_publ_author_name
'Kim, Saet Byeol'
'Kim, Jeung Yoon'
'Jeong, Nak Cheon'
'Ok, Kang Min'

_publ_section_title
;
 Anisotropic Li+ ion conductivity in a large single crystal of a Co(iii)
 coordination complex
;
_journal_issue 1
_journal_name_full 'Inorganic Chemistry Frontiers'
_journal_page_first 79
_journal_paper_doi 10.1039/C6QI00314A
_journal_volume 4
_journal_year 2017
_chemical_formula_sum 'C112 H82 Co8 Li8 N16 O81'
_chemical_formula_weight 3474.90
_space_group_IT_number 15
_space_group_name_Hall '-I 2ya'
_space_group_name_H-M_alt 'I 1 2/a 1'
_symmetry_cell_setting monoclinic
_symmetry_Int_Tables_number 15
_symmetry_space_group_name_Hall '-I 2ya'
_symmetry_space_group_name_H-M 'I 1 2/a 1'
_atom_sites_solution_primary direct
_atom_sites_solution_secondary difmap
_audit_update_record
;
2016-04-24 deposited with the CCDC.
2016-10-13 downloaded from the CCDC.
;
_cell_angle_alpha 90
_cell_angle_beta 92.286(10)
_cell_angle_gamma 90
_cell_formula_units_Z 2
_cell_length_a 21.3041(3)
_cell_length_b 14.3738(2)
_cell_length_c 21.3818(3)
_cell_measurement_reflns_used 8240
_cell_measurement_temperature 173.0(2)
_cell_measurement_theta_max 25.242
_cell_measurement_theta_min 2.532
_cell_volume 6542.34(17)
_computing_structure_refinement 'SHELXL-97 (Sheldrick, 1997)'
_diffrn_ambient_temperature 173.0(2)
_diffrn_measured_fraction_theta_full 0.999
_diffrn_measured_fraction_theta_max 0.997
_diffrn_measurement_device_type 'Bruker SMART BREEZE'
_diffrn_measurement_method CCD
_diffrn_radiation_probe x-ray
_diffrn_radiation_type MoK\a
_diffrn_radiation_wavelength 0.71073
_diffrn_reflns_av_R_equivalents 0.0999
_diffrn_reflns_Laue_measured_fraction_full 0.999
_diffrn_reflns_Laue_measured_fraction_max 0.997
_diffrn_reflns_limit_h_max 28
_diffrn_reflns_limit_h_min -28
_diffrn_reflns_limit_k_max 19
_diffrn_reflns_limit_k_min -19
_diffrn_reflns_limit_l_max 28
_diffrn_reflns_limit_l_min -28
_diffrn_reflns_number 73440
_diffrn_reflns_point_group_measured_fraction_full 0.999
_diffrn_reflns_point_group_measured_fraction_max 0.997
_diffrn_reflns_theta_full 25.242
_diffrn_reflns_theta_max 28.449
_diffrn_reflns_theta_min 2.532
_exptl_absorpt_coefficient_mu 1.112
_exptl_absorpt_correction_T_max 0.98
_exptl_absorpt_correction_T_min 0.82
_exptl_absorpt_correction_type empirical
_exptl_absorpt_process_details
; 
 SADABS(Blessing, 1995) 
;
_exptl_crystal_colour Violet
_exptl_crystal_density_diffrn 1.764
_exptl_crystal_density_method 'not measured'
_exptl_crystal_description Rod
_exptl_crystal_F_000 3508
_exptl_crystal_size_max 0.133
_exptl_crystal_size_mid 0.020
_exptl_crystal_size_min 0.020
_refine_diff_density_max 0.463
_refine_diff_density_min -0.564
_refine_diff_density_rms 0.077
_refine_ls_extinction_coef 0.000070(19)
_refine_ls_extinction_expression Fc^*^=kFc[1+0.001xFc^2^\l^3^/sin(2\q)]^-1/4^
_refine_ls_extinction_method SHELXL
_refine_ls_goodness_of_fit_ref 0.869
_refine_ls_matrix_type full
_refine_ls_number_constraints 0
_refine_ls_number_parameters 555
_refine_ls_number_reflns 8240
_refine_ls_number_restraints 3
_refine_ls_restrained_S_all 0.868
_refine_ls_R_factor_all 0.0739
_refine_ls_R_factor_gt 0.037
_refine_ls_shift/su_max 0.001
_refine_ls_shift/su_mean 0
_refine_ls_structure_factor_coef Fsqd
_refine_ls_weighting_details 'w=1/[\s^2^(Fo^2^)+(0.0344P)^2^] where P=(Fo^2^+2Fc^2^)/3'
_refine_ls_weighting_scheme calc
_refine_ls_wR_factor_gt 0.0738
_refine_ls_wR_factor_ref 0.0832
_reflns_number_gt 5128
_reflns_number_total 8240
_reflns_threshold_expression 'I > 2\s(I)'
_cod_data_source_file c6qi00314a2.cif
_cod_data_source_block LiCo
_cod_depositor_comments
;
The following automatic conversions were performed:

data item '_exptl_absorpt_correction_type' value 'EMPIRICAL' was
changed to 'empirical' in accordance with the
/home/saulius/struct/COD-crude-data/automatic-downloads/DataCite-retrospective/RSC/depositions/lib/dictionaries/cif_core.dic
dictionary named 'cif_core.dic' version 2.4.2 last updated on
2011-04-26.

Automatic conversion script
Id: cif_fix_values 6909 2019-04-08 15:41:33Z antanas 
;
_cod_original_cell_volume 6542.34(14)
_cod_original_sg_symbol_H-M 'I 2/a'
_cod_database_code 4349535

loop_
_symmetry_equiv_pos_as_xyz
'x, y, z'
'-x+1/2, y, -z'
'x+1/2, y+1/2, z+1/2'
'-x+1, y+1/2, -z+1/2'
'-x, -y, -z'
'x-1/2, -y, z'
'-x+1/2, -y+1/2, -z+1/2'
'x, -y+1/2, z+1/2'

loop_
_atom_site_label
_atom_site_type_symbol
_atom_site_fract_x
_atom_site_fract_y
_atom_site_fract_z
_atom_site_U_iso_or_equiv
_atom_site_adp_type
_atom_site_occupancy
_atom_site_calc_flag
Co1 Co 0.24447(2) 0.50030(2) 0.24530(2) 0.01668(8) Uani 1 d
Co2 Co 0.00314(2) 0.75313(2) 0.00716(2) 0.01579(8) Uani 1 d
O1 O 0.16342(8) 0.44294(11) 0.23861(7) 0.0207(4) Uani 1 d
O2 O 0.06449(8) 0.46079(13) 0.26694(8) 0.0317(5) Uani 1 d
O3 O 0.31540(8) 0.57983(11) 0.26302(7) 0.0211(4) Uani 1 d
O4 O 0.34054(8) 0.71537(13) 0.30949(8) 0.0298(4) Uani 1 d
O5 O 0.23288(8) 0.55646(11) 0.16427(7) 0.0210(4) Uani 1 d
O6 O 0.26404(8) 0.54112(13) 0.06626(7) 0.0266(4) Uani 1 d
O7 O 0.26705(8) 0.42219(11) 0.31584(7) 0.0190(4) Uani 1 d
O8 O 0.31711(8) 0.28862(12) 0.33964(7) 0.0267(4) Uani 1 d
O9 O -0.00471(8) 0.78663(12) -0.07993(7) 0.0227(4) Uani 1 d
O10 O -0.03524(9) 0.72489(14) -0.17270(8) 0.0325(5) Uani 1 d
O11 O -0.00022(8) 0.69445(12) 0.08722(7) 0.0226(4) Uani 1 d
O12 O -0.03929(10) 0.57097(14) 0.13448(9) 0.0392(5) Uani 1 d
O13 O 0.08291(8) 0.69871(11) -0.00610(7) 0.0212(4) Uani 1 d
O14 O 0.18534(8) 0.72366(13) 0.01340(8) 0.0295(4) Uani 1 d
O15 O -0.06619(7) 0.83211(11) 0.02763(7) 0.0189(4) Uani 1 d
O16 O -0.08610(8) 0.96972(12) 0.07221(8) 0.0258(4) Uani 1 d
OW1 O 0.31659(9) 0.29148(15) 0.46979(10) 0.0291(5) Uani 1 d
OW2 O 0.46991(13) 0.70681(19) 0.30381(10) 0.0475(6) Uani 1 d
OW3 O -0.06977(10) 0.41506(15) 0.19828(10) 0.0397(5) Uani 1 d
OW4 O -0.21573(10) 0.94571(15) 0.06721(9) 0.0294(5) Uani 1 d
OW5 O 0.0612(3) 1.0980(5) 0.2217(3) 0.0281(17) Uani 0.25 d
N1 N 0.20206(9) 0.58902(13) 0.28907(8) 0.0170(4) Uani 1 d
N2 N 0.28553(9) 0.41032(13) 0.20143(8) 0.0158(4) Uani 1 d
N3 N -0.04254(9) 0.65096(14) -0.01892(9) 0.0180(4) Uani 1 d
N4 N 0.05056(9) 0.85190(13) 0.03663(8) 0.0157(4) Uani 1 d
Li1 Li 0.25 0.6324(4) 0 0.0212(13) Uani 1 d
Li2 Li -0.25 0.8687(5) 0 0.0271(15) Uani 1 d
Li3 Li 0.5051(2) 0.6385(4) 0.2390(2) 0.0329(12) Uani 1 d
C1 C 0.14064(12) 0.57741(17) 0.29637(11) 0.0195(5) Uani 1 d
C2 C 0.10777(13) 0.64290(18) 0.32864(11) 0.0260(6) Uani 1 d
H2 H 0.0649 0.6364 0.334 0.031 Uiso 1 calc
C3 C 0.14060(13) 0.71924(19) 0.35297(11) 0.0273(6) Uani 1 d
H3 H 0.1193 0.7643 0.3751 0.033 Uiso 1 calc
C4 C 0.20472(13) 0.72944(18) 0.34481(11) 0.0251(6) Uani 1 d
H4 H 0.2266 0.7804 0.3613 0.03 Uiso 1 calc
C5 C 0.23492(12) 0.66148(17) 0.31144(10) 0.0197(5) Uani 1 d
C6 C 0.11902(12) 0.48784(18) 0.26594(11) 0.0218(6) Uani 1 d
C7 C 0.30247(12) 0.65490(18) 0.29444(11) 0.0219(6) Uani 1 d
C8 C 0.28718(11) 0.41976(17) 0.13983(10) 0.0175(5) Uani 1 d
C9 C 0.31289(12) 0.34952(17) 0.10471(11) 0.0210(5) Uani 1 d
H9 H 0.3133 0.3536 0.0613 0.025 Uiso 1 calc
C10 C 0.33818(12) 0.27242(18) 0.13626(11) 0.0234(6) Uani 1 d
H10 H 0.3558 0.2245 0.1136 0.028 Uiso 1 calc
C11 C 0.33740(12) 0.26630(17) 0.20113(11) 0.0219(6) Uani 1 d
H11 H 0.3555 0.216 0.2224 0.026 Uiso 1 calc
C12 C 0.30899(11) 0.33733(17) 0.23284(10) 0.0176(5) Uani 1 d
C13 C 0.25979(11) 0.51215(17) 0.11977(11) 0.0204(5) Uani 1 d
C14 C 0.29840(11) 0.34657(17) 0.30194(10) 0.0187(5) Uani 1 d
C15 C -0.05770(11) 0.64266(18) -0.07960(11) 0.0208(6) Uani 1 d
C16 C -0.09225(12) 0.56606(19) -0.10002(12) 0.0297(7) Uani 1 d
H16 H -0.1041 0.5588 -0.1421 0.036 Uiso 1 calc
C17 C -0.10878(12) 0.5004(2) -0.05606(13) 0.0305(6) Uani 1 d
H17 H -0.1319 0.4484 -0.0689 0.037 Uiso 1 calc
C18 C -0.09158(12) 0.51094(18) 0.00612(13) 0.0266(6) Uani 1 d
H18 H -0.1027 0.4666 0.0354 0.032 Uiso 1 calc
C19 C -0.05756(11) 0.58853(17) 0.02413(11) 0.0203(5) Uani 1 d
C20 C -0.03188(12) 0.72306(19) -0.11544(11) 0.0245(6) Uani 1 d
C21 C -0.03140(12) 0.61672(19) 0.08748(12) 0.0242(6) Uani 1 d
C22 C 0.11270(11) 0.84323(17) 0.03811(10) 0.0185(5) Uani 1 d
C23 C 0.14973(12) 0.91446(18) 0.06204(11) 0.0230(6) Uani 1 d
H23 H 0.1933 0.9109 0.062 0.028 Uiso 1 calc
C24 C 0.12003(12) 0.99182(18) 0.08628(11) 0.0241(6) Uani 1 d
H24 H 0.1441 1.0407 0.1027 0.029 Uiso 1 calc
C25 C 0.05474(12) 0.99704(17) 0.08638(11) 0.0217(5) Uani 1 d
H25 H 0.0349 1.048 0.1037 0.026 Uiso 1 calc
C26 C 0.02041(11) 0.92463(17) 0.06014(10) 0.0176(5) Uani 1 d
C27 C 0.13047(12) 0.74915(18) 0.01342(11) 0.0209(5) Uani 1 d
C28 C -0.04956(11) 0.91128(17) 0.05419(10) 0.0187(5) Uani 1 d
H111 H 0.3500(13) 0.3050(19) 0.4826(12) 0.028(9) Uiso 1 d
H112 H 0.3176(15) 0.292(2) 0.4315(16) 0.053(11) Uiso 1 d
H211 H 0.483(2) 0.754(3) 0.331(2) 0.14(2) Uiso 1 d
H212 H 0.431(2) 0.689(3) 0.306(2) 0.12(2) Uiso 1 d
H311 H -0.065(3) 0.480(4) 0.176(3) 0.18(2) Uiso 1 d
H312 H -0.058(3) 0.442(5) 0.253(3) 0.22(3) Uiso 1 d
H411 H -0.1774(19) 0.960(3) 0.0689(17) 0.074(13) Uiso 1 d
H412 H -0.2292(15) 0.936(2) 0.1048(16) 0.052(10) Uiso 1 d
H511 H 0.033(3) 1.077(5) 0.243(4) 0.013(19) Uiso 0.25 d
H512 H 0.053(4) 1.1544(17) 0.216(4) 0.013(19) Uiso 0.25 d

loop_
_atom_site_aniso_label
_atom_site_aniso_U_11
_atom_site_aniso_U_22
_atom_site_aniso_U_33
_atom_site_aniso_U_23
_atom_site_aniso_U_13
_atom_site_aniso_U_12
Co1 0.02042(18) 0.01523(17) 0.01461(15) -0.00152(13) 0.00337(12) 0.00122(15)
Co2 0.01514(17) 0.01472(17) 0.01762(15) -0.00093(14) 0.00191(12) -0.00166(15)
O1 0.0227(10) 0.0192(10) 0.0204(8) -0.0022(7) 0.0019(7) 0.0005(8)
O2 0.0222(11) 0.0362(12) 0.0371(11) -0.0076(9) 0.0051(8) -0.0065(9)
O3 0.0201(9) 0.0193(10) 0.0243(9) -0.0022(7) 0.0047(7) 0.0005(8)
O4 0.0269(11) 0.0266(11) 0.0361(10) -0.0060(9) 0.0047(8) -0.0059(9)
O5 0.0272(10) 0.0187(9) 0.0174(8) 0.0015(7) 0.0037(7) 0.0029(8)
O6 0.0328(11) 0.0294(11) 0.0177(8) 0.0067(8) 0.0025(8) 0.0022(9)
O7 0.0221(9) 0.0210(10) 0.0141(8) -0.0004(7) 0.0030(7) 0.0028(8)
O8 0.0318(11) 0.0293(11) 0.0189(9) 0.0069(8) 0.0002(8) 0.0078(9)
O9 0.0245(10) 0.0215(10) 0.0227(9) 0.0039(7) 0.0057(7) 0.0001(8)
O10 0.0329(11) 0.0452(13) 0.0193(9) 0.0012(8) -0.0001(8) -0.0001(10)
O11 0.0269(10) 0.0211(10) 0.0196(8) 0.0011(7) -0.0013(7) -0.0035(8)
O12 0.0481(14) 0.0376(13) 0.0323(11) 0.0176(9) 0.0053(10) -0.0028(10)
O13 0.0181(9) 0.0175(10) 0.0283(9) -0.0032(7) 0.0032(7) 0.0008(8)
O14 0.0171(10) 0.0304(11) 0.0413(11) -0.0010(9) 0.0034(8) 0.0062(8)
O15 0.0140(9) 0.0190(9) 0.0239(9) -0.0032(7) 0.0018(7) -0.0015(7)
O16 0.0184(10) 0.0274(10) 0.0319(10) -0.0078(8) 0.0021(8) 0.0047(8)
OW1 0.0210(11) 0.0456(13) 0.0207(10) -0.0028(9) -0.0007(9) -0.0032(10)
OW2 0.0398(15) 0.0639(17) 0.0387(13) -0.0230(12) 0.0021(11) 0.0003(13)
OW3 0.0356(12) 0.0361(13) 0.0474(13) 0.0126(11) 0.0028(10) 0.0005(10)
OW4 0.0218(11) 0.0468(14) 0.0200(10) -0.0020(9) 0.0035(8) -0.0048(10)
OW5 0.028(4) 0.018(4) 0.038(4) 0.008(3) -0.007(4) -0.001(3)
N1 0.0230(11) 0.0152(11) 0.0128(9) -0.0008(8) 0.0019(8) 0.0019(9)
N2 0.0186(11) 0.0135(10) 0.0155(9) -0.0010(8) 0.0040(8) -0.0007(9)
N3 0.0160(11) 0.0183(11) 0.0198(10) -0.0025(8) 0.0017(8) -0.0002(9)
N4 0.0148(10) 0.0128(10) 0.0197(10) 0.0003(8) 0.0010(8) -0.0012(9)
Li1 0.019(3) 0.019(3) 0.026(3) 0 0.004(2) 0
Li2 0.027(4) 0.033(4) 0.021(3) 0 0.001(3) 0
Li3 0.029(3) 0.039(3) 0.031(2) 0.000(2) 0.000(2) 0.005(2)
C1 0.0196(13) 0.0215(14) 0.0175(11) 0.0033(10) 0.0033(10) 0.0022(11)
C2 0.0225(14) 0.0301(16) 0.0261(13) -0.0011(12) 0.0085(11) 0.0027(12)
C3 0.0358(17) 0.0231(15) 0.0237(13) -0.0011(11) 0.0106(12) 0.0070(13)
C4 0.0370(17) 0.0185(14) 0.0201(12) -0.0035(10) 0.0036(11) 0.0007(12)
C5 0.0235(14) 0.0183(13) 0.0175(11) 0.0000(10) 0.0013(10) 0.0005(11)
C6 0.0250(14) 0.0242(15) 0.0165(12) -0.0007(10) 0.0037(10) -0.0004(12)
C7 0.0281(15) 0.0203(14) 0.0172(12) -0.0003(10) 0.0007(11) 0.0008(12)
C8 0.0174(13) 0.0189(13) 0.0163(11) 0.0001(10) 0.0036(9) -0.0034(10)
C9 0.0228(14) 0.0237(14) 0.0172(12) -0.0024(10) 0.0073(10) -0.0008(11)
C10 0.0234(14) 0.0216(15) 0.0261(13) -0.0052(10) 0.0121(11) 0.0017(11)
C11 0.0228(14) 0.0175(14) 0.0258(13) 0.0026(10) 0.0060(10) 0.0021(11)
C12 0.0184(13) 0.0166(13) 0.0179(11) -0.0001(10) 0.0018(10) -0.0018(10)
C13 0.0206(13) 0.0212(14) 0.0194(12) 0.0002(10) 0.0003(10) -0.0037(11)
C14 0.0177(13) 0.0202(14) 0.0183(12) -0.0005(10) 0.0012(10) -0.0037(11)
C15 0.0176(13) 0.0223(14) 0.0226(12) -0.0061(10) 0.0009(10) 0.0013(11)
C16 0.0244(15) 0.0354(17) 0.0292(14) -0.0117(12) -0.0027(12) 0.0019(13)
C17 0.0214(14) 0.0238(15) 0.0464(17) -0.0065(13) 0.0037(12) -0.0047(13)
C18 0.0208(14) 0.0189(15) 0.0406(15) 0.0001(12) 0.0072(11) 0.0000(12)
C19 0.0159(13) 0.0158(13) 0.0296(13) 0.0020(11) 0.0057(10) 0.0006(11)
C20 0.0195(13) 0.0330(16) 0.0209(12) -0.0031(11) 0.0014(10) 0.0040(12)
C21 0.0216(14) 0.0245(15) 0.0269(13) 0.0038(11) 0.0047(11) 0.0055(12)
C22 0.0135(12) 0.0209(14) 0.0209(12) 0.0025(10) 0.0005(10) 0.0000(11)
C23 0.0160(13) 0.0270(15) 0.0257(13) 0.0035(11) -0.0017(10) -0.0008(11)
C24 0.0237(14) 0.0208(14) 0.0271(13) -0.0037(11) -0.0089(11) -0.0064(12)
C25 0.0269(14) 0.0162(13) 0.0217(12) -0.0017(10) -0.0030(10) -0.0006(12)
C26 0.0183(13) 0.0179(13) 0.0166(11) 0.0002(9) 0.0003(10) 0.0026(11)
C27 0.0189(13) 0.0228(14) 0.0212(12) 0.0037(11) 0.0021(10) 0.0007(12)
C28 0.0187(13) 0.0210(14) 0.0163(11) 0.0000(10) 0.0009(10) -0.0006(11)

loop_
_atom_type_symbol
_atom_type_description
_atom_type_scat_dispersion_real
_atom_type_scat_dispersion_imag
_atom_type_scat_source
C C 0.0033 0.0016 'International Tables Vol C Tables 4.2.6.8 and 6.1.1.4'
H H 0 0 'International Tables Vol C Tables 4.2.6.8 and 6.1.1.4'
Li Li -0.0003 0.0001 'International Tables Vol C Tables 4.2.6.8 and 6.1.1.4'
N N 0.0061 0.0033 'International Tables Vol C Tables 4.2.6.8 and 6.1.1.4'
O O 0.0106 0.006 'International Tables Vol C Tables 4.2.6.8 and 6.1.1.4'
Co Co 0.3494 0.9721 'International Tables Vol C Tables 4.2.6.8 and 6.1.1.4'

loop_
_geom_angle_atom_site_label_1
_geom_angle_atom_site_label_2
_geom_angle_atom_site_label_3
_geom_angle
_geom_angle_site_symmetry_1
_geom_angle_site_symmetry_3
N2 Co1 N1 178.95(9) . .
N2 Co1 O1 96.03(8) . .
N1 Co1 O1 82.92(8) . .
N2 Co1 O5 83.22(8) . .
N1 Co1 O5 96.87(8) . .
O1 Co1 O5 91.75(7) . .
N2 Co1 O3 97.62(8) . .
N1 Co1 O3 83.43(8) . .
O1 Co1 O3 166.35(7) . .
O5 Co1 O3 89.98(7) . .
N2 Co1 O7 83.13(7) . .
N1 Co1 O7 96.78(7) . .
O1 Co1 O7 90.21(7) . .
O5 Co1 O7 166.35(7) . .
O3 Co1 O7 91.29(7) . .
N3 Co2 N4 177.07(8) . .
N3 Co2 O13 95.26(8) . .
N4 Co2 O13 83.49(8) . .
N3 Co2 O11 83.15(8) . .
N4 Co2 O11 94.21(8) . .
O13 Co2 O11 91.01(7) . .
N3 Co2 O9 83.21(8) . .
N4 Co2 O9 99.42(8) . .
O13 Co2 O9 90.13(7) . .
O11 Co2 O9 166.36(7) . .
N3 Co2 O15 97.96(8) . .
N4 Co2 O15 83.28(8) . .
O13 Co2 O15 166.77(7) . .
O11 Co2 O15 90.01(7) . .
O9 Co2 O15 91.99(7) . .
C6 O1 Co1 114.97(15) . .
C6 O2 Li3 144.7(2) . 6_565
C7 O3 Co1 114.37(16) . .
C13 O5 Co1 114.27(15) . .
C13 O6 Li1 153.5(2) . .
C14 O7 Co1 114.70(14) . .
C20 O9 Co2 113.96(15) . .
C20 O10 Li3 133.2(2) . 2
C21 O11 Co2 114.85(15) . .
C27 O13 Co2 114.34(15) . .
C27 O14 Li1 152.8(2) . .
C28 O15 Co2 114.37(15) . .
C5 N1 C1 124.0(2) . .
C5 N1 Co1 117.56(17) . .
C1 N1 Co1 118.46(16) . .
C8 N2 C12 123.9(2) . .
C8 N2 Co1 117.81(16) . .
C12 N2 Co1 118.24(15) . .
C15 N3 C19 123.9(2) . .
C15 N3 Co2 118.24(17) . .
C19 N3 Co2 117.87(15) . .
C22 N4 C26 123.9(2) . .
C22 N4 Co2 117.97(16) . .
C26 N4 Co2 117.85(16) . .
O14 Li1 O14 94.4(3) 2 .
O14 Li1 O6 118.44(7) 2 .
O14 Li1 O6 116.09(7) . .
O14 Li1 O6 116.09(8) 2 2
O14 Li1 O6 118.44(7) . 2
O6 Li1 O6 95.2(3) . 2
OW1 Li2 OW1 109.9(3) 4_455 3_454
OW1 Li2 OW4 108.46(9) 4_455 2_455
OW1 Li2 OW4 109.92(9) 3_454 2_455
OW1 Li2 OW4 109.92(9) 4_455 .
OW1 Li2 OW4 108.46(9) 3_454 .
OW4 Li2 OW4 110.2(3) 2_455 .
OW2 Li3 OW3 101.1(2) . 6_665
OW2 Li3 O2 115.0(2) . 6_665
OW3 Li3 O2 110.6(3) 6_665 6_665
OW2 Li3 O10 110.2(3) . 2
OW3 Li3 O10 102.0(2) 6_665 2
O2 Li3 O10 116.1(2) 6_665 2
N1 C1 C2 119.6(2) . .
N1 C1 C6 109.9(2) . .
C2 C1 C6 130.5(2) . .
C1 C2 C3 118.0(2) . .
C2 C3 C4 121.2(2) . .
C5 C4 C3 118.0(2) . .
N1 C5 C4 119.2(2) . .
N1 C5 C7 111.0(2) . .
C4 C5 C7 129.7(2) . .
O2 C6 O1 123.8(2) . .
O2 C6 C1 122.5(2) . .
O1 C6 C1 113.7(2) . .
O4 C7 O3 124.8(2) . .
O4 C7 C5 121.6(2) . .
O3 C7 C5 113.6(2) . .
N2 C8 C9 119.4(2) . .
N2 C8 C13 110.4(2) . .
C9 C8 C13 130.2(2) . .
C8 C9 C10 118.1(2) . .
C11 C10 C9 120.9(2) . .
C12 C11 C10 117.8(2) . .
N2 C12 C11 119.9(2) . .
N2 C12 C14 110.9(2) . .
C11 C12 C14 129.2(2) . .
O6 C13 O5 124.7(2) . .
O6 C13 C8 121.6(2) . .
O5 C13 C8 113.7(2) . .
O8 C14 O7 124.9(2) . .
O8 C14 C12 122.1(2) . .
O7 C14 C12 113.0(2) . .
N3 C15 C16 119.0(2) . .
N3 C15 C20 110.4(2) . .
C16 C15 C20 130.6(2) . .
C15 C16 C17 118.2(2) . .
C18 C17 C16 121.1(3) . .
C17 C18 C19 118.5(3) . .
N3 C19 C18 119.4(2) . .
N3 C19 C21 110.5(2) . .
C18 C19 C21 130.1(2) . .
O10 C20 O9 124.9(3) . .
O10 C20 C15 121.2(2) . .
O9 C20 C15 113.8(2) . .
O12 C21 O11 123.7(2) . .
O12 C21 C19 122.7(2) . .
O11 C21 C19 113.6(2) . .
N4 C22 C23 119.6(2) . .
N4 C22 C27 109.9(2) . .
C23 C22 C27 130.5(2) . .
C22 C23 C24 118.1(2) . .
C23 C24 C25 120.9(2) . .
C26 C25 C24 118.2(2) . .
N4 C26 C25 119.3(2) . .
N4 C26 C28 111.0(2) . .
C25 C26 C28 129.7(2) . .
O14 C27 O13 124.4(2) . .
O14 C27 C22 121.5(2) . .
O13 C27 C22 114.2(2) . .
O16 C28 O15 124.7(2) . .
O16 C28 C26 121.9(2) . .
O15 C28 C26 113.3(2) . .

loop_
_geom_bond_atom_site_label_1
_geom_bond_atom_site_label_2
_geom_bond_distance
_geom_bond_site_symmetry_2
Co1 N2 1.8395(19) .
Co1 N1 1.8400(19) .
Co1 O1 1.9136(17) .
Co1 O5 1.9183(15) .
Co1 O3 1.9205(17) .
Co1 O7 1.9260(16) .
Co2 N3 1.8360(19) .
Co2 N4 1.8393(19) .
Co2 O13 1.9023(17) .
Co2 O11 1.9123(16) .
Co2 O9 1.9243(16) .
Co2 O15 1.9270(16) .
O1 C6 1.303(3) .
O2 C6 1.226(3) .
O2 Li3 1.984(5) 6_565
O3 C7 1.306(3) .
O4 C7 1.223(3) .
O5 C13 1.297(3) .
O6 C13 1.224(3) .
O6 Li1 1.945(4) .
O7 C14 1.316(3) .
O8 C14 1.215(3) .
O9 C20 1.308(3) .
O10 C20 1.224(3) .
O10 Li3 2.008(5) 2
O11 C21 1.300(3) .
O12 C21 1.218(3) .
O13 C27 1.301(3) .
O14 C27 1.225(3) .
O14 Li1 1.932(4) .
O15 C28 1.314(3) .
O16 C28 1.218(3) .
OW1 Li2 1.932(4) 3_545
OW2 Li3 1.879(5) .
OW3 Li3 1.945(5) 6_565
OW4 Li2 1.934(4) .
N1 C5 1.333(3) .
N1 C1 1.335(3) .
N2 C8 1.326(3) .
N2 C12 1.332(3) .
N3 C15 1.330(3) .
N3 C19 1.333(3) .
N4 C22 1.329(3) .
N4 C26 1.336(3) .
Li1 O14 1.932(4) 2
Li1 O6 1.945(4) 2
Li2 OW1 1.932(4) 4_455
Li2 OW1 1.932(4) 3_454
Li2 OW4 1.934(4) 2_455
Li3 OW3 1.945(5) 6_665
Li3 O2 1.984(5) 6_665
Li3 O10 2.009(5) 2
C1 C2 1.375(3) .
C1 C6 1.506(3) .
C2 C3 1.391(4) .
C3 C4 1.392(4) .
C4 C5 1.383(3) .
C5 C7 1.501(4) .
C8 C9 1.384(3) .
C8 C13 1.506(3) .
C9 C10 1.394(3) .
C10 C11 1.391(3) .
C11 C12 1.379(3) .
C12 C14 1.510(3) .
C15 C16 1.385(3) .
C15 C20 1.503(4) .
C16 C17 1.387(4) .
C17 C18 1.373(4) .
C18 C19 1.377(3) .
C19 C21 1.500(3) .
C22 C23 1.379(3) .
C22 C27 1.506(3) .
C23 C24 1.390(3) .
C24 C25 1.393(3) .
C25 C26 1.378(3) .
C26 C28 1.503(3) .
